data_2227100
loop_
_publ_author_name
'Fujii, Kotaro'
'Toyota, Kazuyuki'
'Sekine, Akiko'
'Uekusa, Hidehiro'
'Nugrahani, Ilma'
'Asyarie, Sukmadjaja'
'Soewandhi, N. Sundani'
'Ibrahim, Slamet'

_publ_section_title
;
 Potassium clavulanate
;
_journal_coeditor_code TK2689
_journal_issue 8
_journal_name_full 'Acta Crystallographica Section E'
_journal_page_first m985
_journal_page_last m986
_journal_paper_doi 10.1107/S1600536810027984
_journal_volume 66
_journal_year 2010
_chemical_formula_iupac 'K +, C8 H8 N O5 -'
_chemical_formula_moiety 'K +, C8 H8 N O5 -'
_chemical_formula_sum 'C8 H8 K N O5'
_chemical_formula_weight 237.25
_chemical_name_common 'potassium clavlanate'
_chemical_name_systematic
;
potassium (2<i>R</i>,5<i>R</i>,<i>Z</i>)-
3-(2-hydroxyethylidene)-7-oxo-4-oxa-1-azabicyclo[3.2.0]heptane-2-carboxylate
;
_space_group_IT_number 19
_symmetry_cell_setting orthorhombic
_symmetry_space_group_name_Hall 'P 2ac 2ab'
_symmetry_space_group_name_H-M 'P 21 21 21'
_atom_sites_solution_hydrogens geom
_atom_sites_solution_primary direct
_atom_sites_solution_secondary difmap
_audit_creation_method SHELXL-97
_cell_angle_alpha 90.00
_cell_angle_beta 90.00
_cell_angle_gamma 90.00
_cell_formula_units_Z 4
_cell_length_a 4.3453(6)
_cell_length_b 7.8191(11)
_cell_length_c 27.491(3)
_cell_measurement_reflns_used 9047
_cell_measurement_temperature 173(2)
_cell_measurement_theta_max 27.47
_cell_measurement_theta_min 3.00
_cell_volume 934.0(2)
_computing_cell_refinement 'PROCESS-AUTO (Rigaku, 1998)'
_computing_data_collection 'PROCESS-AUTO (Rigaku, 1998)'
_computing_data_reduction 'PROCESS-AUTO (Rigaku, 1998)'
_computing_molecular_graphics 'ORTEP-3 for Windows (Farrugia, 1997)'
_computing_publication_material 'SHELXL97 (Sheldrick, 2008)'
_computing_structure_refinement 'SHELXL97 (Sheldrick, 2008)'
_computing_structure_solution 'SHELXS97 (Sheldrick, 2008)'
_diffrn_ambient_temperature 173(2)
_diffrn_measured_fraction_theta_full 0.996
_diffrn_measured_fraction_theta_max 0.996
_diffrn_measurement_device_type 'Rigaku R-AXIS RAPID IP area-detector'
_diffrn_measurement_method '\w scan'
_diffrn_radiation_monochromator graphite
_diffrn_radiation_type MoK\a
_diffrn_radiation_wavelength 0.71075
_diffrn_reflns_av_R_equivalents 0.0880
_diffrn_reflns_av_sigmaI/netI 0.0791
_diffrn_reflns_limit_h_max 5
_diffrn_reflns_limit_h_min -5
_diffrn_reflns_limit_k_max 10
_diffrn_reflns_limit_k_min -10
_diffrn_reflns_limit_l_max 35
_diffrn_reflns_limit_l_min -35
_diffrn_reflns_number 9047
_diffrn_reflns_theta_full 27.47
_diffrn_reflns_theta_max 27.47
_diffrn_reflns_theta_min 3.00
_exptl_absorpt_coefficient_mu 0.569
_exptl_absorpt_correction_T_max 0.9943
_exptl_absorpt_correction_T_min 0.8755
_exptl_absorpt_correction_type multi-scan
_exptl_absorpt_process_details '(ABSCOR; Higashi, 1995)'
_exptl_crystal_colour colorless
_exptl_crystal_density_diffrn 1.687
_exptl_crystal_density_method 'not measured'
_exptl_crystal_description platet
_exptl_crystal_F_000 488
_exptl_crystal_size_max 0.24
_exptl_crystal_size_mid 0.04
_exptl_crystal_size_min 0.01
_refine_diff_density_max 0.521
_refine_diff_density_min -0.559
_refine_ls_abs_structure_details 'Flack (1983), 839 Friedel pairs'
_refine_ls_abs_structure_Flack -0.05(9)
_refine_ls_extinction_method none
_refine_ls_goodness_of_fit_ref 1.116
_refine_ls_hydrogen_treatment constr
_refine_ls_matrix_type full
_refine_ls_number_parameters 137
_refine_ls_number_reflns 2138
_refine_ls_number_restraints 0
_refine_ls_restrained_S_all 1.116
_refine_ls_R_factor_all 0.0928
_refine_ls_R_factor_gt 0.0444
_refine_ls_shift/su_max 0.001
_refine_ls_shift/su_mean 0.000
_refine_ls_structure_factor_coef Fsqd
_refine_ls_weighting_details 'calc w=1/[\s^2^(Fo^2^)+(0.0305P)^2^+0.8726P] where P=(Fo^2^+2Fc^2^)/3'
_refine_ls_weighting_scheme calc
_refine_ls_wR_factor_gt 0.0851
_refine_ls_wR_factor_ref 0.1175
_reflns_number_gt 1433
_reflns_number_total 2138
_reflns_threshold_expression I>2\s(I)
_cod_data_source_file tk2689.cif
_cod_data_source_block I
_cod_original_cell_volume 934.1(2)
_cod_database_code 2227100
_cod_database_fobs_code 2227100

loop_
_symmetry_equiv_pos_as_xyz
'x, y, z'
'-x+1/2, -y, z+1/2'
'x+1/2, -y+1/2, -z'
'-x, y+1/2, -z+1/2'

loop_
_atom_site_type_symbol
_atom_site_label
_atom_site_fract_x
_atom_site_fract_y
_atom_site_fract_z
_atom_site_U_iso_or_equiv
_atom_site_adp_type
_atom_site_calc_flag
_atom_site_refinement_flags
_atom_site_occupancy
_atom_site_disorder_assembly
_atom_site_disorder_group
C C1 1.2101(11) 0.3967(6) 1.20066(15) 0.0297(11) Uani d . 1 . .
C C2 1.1168(11) 0.5309(6) 1.23813(13) 0.0276(9) Uani d . 1 . .
H H2A 1.2901 0.5798 1.2569 0.033 Uiso calc R 1 . .
H H2B 0.9447 0.4964 1.2596 0.033 Uiso calc R 1 . .
C C3 1.0199(11) 0.6369(6) 1.19340(14) 0.0250(10) Uani d . 1 . .
H H3 0.8027 0.6790 1.1942 0.030 Uiso calc R 1 . .
C C4 1.2417(9) 0.5363(6) 1.11851(13) 0.0192(8) Uani d . 1 . .
H H4 1.4273 0.4611 1.1163 0.023 Uiso calc R 1 . .
C C5 1.0676(9) 0.5213(6) 1.06982(13) 0.0201(8) Uani d . 1 . .
C C6 1.3526(11) 0.7148(5) 1.13197(12) 0.0218(9) Uani d . 1 . .
C C7 1.5398(10) 0.8175(6) 1.10754(14) 0.0245(10) Uani d . 1 . .
H H7 1.6169 0.7752 1.0775 0.029 Uiso calc R 1 . .
C C8 1.6419(11) 0.9914(5) 1.12198(13) 0.0269(9) Uani d . 1 . .
H H8A 1.5056 1.0382 1.1476 0.032 Uiso calc R 1 . .
H H8B 1.8551 0.9881 1.1346 0.032 Uiso calc R 1 . .
O O1 1.3545(10) 0.2661(4) 1.20053(11) 0.0458(9) Uani d . 1 . .
O O2 1.1415(8) 0.6217(4) 1.03630(9) 0.0258(7) Uani d . 1 . .
O O3 0.8682(9) 0.4058(4) 1.06647(10) 0.0318(7) Uani d . 1 . .
O O4 1.6262(9) 1.0947(4) 1.07905(10) 0.0321(8) Uani d . 1 . .
H H4A 1.6958 1.1926 1.0851 0.038 Uiso calc R 1 . .
O O5 1.2401(7) 0.7604(4) 1.17783(9) 0.0266(7) Uani d . 1 . .
N N1 1.0715(8) 0.4860(5) 1.16197(10) 0.0242(8) Uani d . 1 . .
K K1 0.6334(2) 0.52404(13) 0.97836(3) 0.0284(2) Uani d . 1 . .

loop_
_atom_site_aniso_label
_atom_site_aniso_U_11
_atom_site_aniso_U_22
_atom_site_aniso_U_33
_atom_site_aniso_U_12
_atom_site_aniso_U_13
_atom_site_aniso_U_23
C1 0.036(3) 0.027(2) 0.026(2) -0.001(2) 0.001(2) 0.0026(19)
C2 0.029(2) 0.035(2) 0.0185(16) -0.001(3) -0.0026(18) 0.0049(18)
C3 0.026(2) 0.025(2) 0.024(2) 0.0001(19) 0.0021(19) 0.0033(18)
C4 0.0183(18) 0.018(2) 0.0211(17) -0.0025(18) -0.0009(15) 0.0023(17)
C5 0.017(2) 0.022(2) 0.0214(17) -0.0007(18) 0.0031(15) -0.0040(17)
C6 0.020(2) 0.028(2) 0.0174(17) 0.001(2) -0.0018(18) -0.0019(16)
C7 0.027(2) 0.026(2) 0.0204(18) -0.0043(19) 0.0037(18) 0.0005(17)
C8 0.030(2) 0.025(2) 0.0255(18) -0.003(2) -0.002(2) 0.0008(18)
O1 0.070(3) 0.033(2) 0.0340(16) 0.020(2) 0.006(2) 0.0063(15)
O2 0.0265(16) 0.0296(17) 0.0213(12) -0.0041(16) -0.0002(13) 0.0045(12)
O3 0.0366(19) 0.0304(17) 0.0285(14) -0.0127(16) -0.0071(15) 0.0038(13)
O4 0.046(2) 0.0201(15) 0.0304(15) -0.0063(17) -0.0020(17) 0.0034(12)
O5 0.0328(18) 0.0248(17) 0.0221(13) -0.0045(13) 0.0064(13) -0.0013(13)
N1 0.032(2) 0.0236(19) 0.0174(14) 0.0030(17) 0.0036(14) 0.0043(14)
K1 0.0242(4) 0.0362(5) 0.0248(4) 0.0008(5) -0.0007(4) 0.0031(4)

loop_
_atom_type_symbol
_atom_type_description
_atom_type_scat_dispersion_real
_atom_type_scat_dispersion_imag
_atom_type_scat_source
C C 0.0033 0.0016 'International Tables Vol C Tables 4.2.6.8 and 6.1.1.4'
H H 0.0000 0.0000 'International Tables Vol C Tables 4.2.6.8 and 6.1.1.4'
O O 0.0106 0.0060 'International Tables Vol C Tables 4.2.6.8 and 6.1.1.4'
N N 0.0061 0.0033 'International Tables Vol C Tables 4.2.6.8 and 6.1.1.4'
K K 0.2009 0.2494 'International Tables Vol C Tables 4.2.6.8 and 6.1.1.4'

loop_
_geom_angle_atom_site_label_1
_geom_angle_atom_site_label_2
_geom_angle_atom_site_label_3
_geom_angle_site_symmetry_1
_geom_angle_site_symmetry_3
_geom_angle
_geom_angle_publ_flag
O1 C1 N1 . . 130.1(4) ?
O1 C1 C2 . . 136.7(4) ?
N1 C1 C2 . . 93.2(3) ?
C1 C2 C3 . . 84.5(3) ?
C1 C2 H2A . . 114.6 ?
C3 C2 H2A . . 114.6 ?
C1 C2 H2B . . 114.6 ?
C3 C2 H2B . . 114.6 ?
H2A C2 H2B . . 111.7 ?
O5 C3 N1 . . 105.3(3) ?
O5 C3 C2 . . 114.9(4) ?
N1 C3 C2 . . 89.7(3) ?
O5 C3 H3 . . 114.7 ?
N1 C3 H3 . . 114.7 ?
C2 C3 H3 . . 114.7 ?
N1 C4 C6 . . 102.0(3) ?
N1 C4 C5 . . 116.2(3) ?
C6 C4 C5 . . 115.9(3) ?
N1 C4 H4 . . 107.4 ?
C6 C4 H4 . . 107.4 ?
C5 C4 H4 . . 107.4 ?
O2 C5 O3 . . 125.0(3) ?
O2 C5 C4 . . 117.7(4) ?
O3 C5 C4 . . 117.2(3) ?
O2 C5 K1 . . 64.0(2) ?
O3 C5 K1 . . 62.1(2) ?
C4 C5 K1 . . 171.2(3) ?
O2 C5 K1 . 1_655 44.8(2) ?
O3 C5 K1 . 1_655 115.7(3) ?
C4 C5 K1 . 1_655 106.1(2) ?
K1 C5 K1 . 1_655 81.24(8) ?
C7 C6 O5 . . 121.1(4) ?
C7 C6 C4 . . 128.8(4) ?
O5 C6 C4 . . 110.0(3) ?
C6 C7 C8 . . 127.1(4) ?
C6 C7 K1 . 3_567 105.7(3) ?
C8 C7 K1 . 3_567 90.4(2) ?
C6 C7 H7 . . 116.5 ?
C8 C7 H7 . . 116.5 ?
K1 C7 H7 3_567 . 71.9 ?
O4 C8 C7 . . 106.4(3) ?
O4 C8 K1 . 3_667 52.9(2) ?
C7 C8 K1 . 3_667 86.5(2) ?
O4 C8 K1 . 3_567 49.2(2) ?
C7 C8 K1 . 3_567 64.7(2) ?
K1 C8 K1 3_667 3_567 76.39(8) ?
O4 C8 H8A . . 110.5 ?
C7 C8 H8A . . 110.5 ?
K1 C8 H8A 3_667 . 160.2 ?
K1 C8 H8A 3_567 . 101.1 ?
O4 C8 H8B . . 110.5 ?
C7 C8 H8B . . 110.5 ?
K1 C8 H8B 3_667 . 72.8 ?
K1 C8 H8B 3_567 . 149.1 ?
H8A C8 H8B . . 108.6 ?
C5 O2 K1 . 1_655 116.6(3) ?
C5 O2 K1 . 3_567 136.3(3) ?
K1 O2 K1 1_655 3_567 101.51(10) ?
C5 O2 K1 . . 92.6(2) ?
K1 O2 K1 1_655 . 101.77(9) ?
K1 O2 K1 3_567 . 100.16(10) ?
C5 O3 K1 . . 94.5(2) ?
C8 O4 K1 . 3_567 108.2(2) ?
C8 O4 K1 . 3_667 103.6(3) ?
K1 O4 K1 3_567 3_667 99.74(9) ?
C8 O4 H4A . . 109.5 ?
K1 O4 H4A 3_567 . 133.2 ?
K1 O4 H4A 3_667 . 97.3 ?
C6 O5 C3 . . 109.4(3) ?
C1 N1 C4 . . 122.4(4) ?
C1 N1 C3 . . 91.1(3) ?
C4 N1 C3 . . 109.9(3) ?
O2 K1 O3 1_455 . 82.78(10) ?
O2 K1 O2 1_455 3_467 79.62(9) ?
O3 K1 O2 . 3_467 116.68(9) ?
O2 K1 O4 1_455 3_467 176.73(10) ?
O3 K1 O4 . 3_467 95.70(10) ?
O2 K1 O4 3_467 3_467 103.64(9) ?
O2 K1 O2 1_455 . 101.77(9) ?
O3 K1 O2 . . 46.69(9) ?
O2 K1 O2 3_467 . 78.70(9) ?
O4 K1 O2 3_467 . 79.11(9) ?
O2 K1 O4 1_455 3_367 79.21(9) ?
O3 K1 O4 . 3_367 130.76(10) ?
O2 K1 O4 3_467 3_367 104.54(9) ?
O4 K1 O4 3_467 3_367 99.74(9) ?
O2 K1 O4 . 3_367 176.76(10) ?
O2 K1 C5 1_455 . 90.29(9) ?
O3 K1 C5 . . 23.47(10) ?
O2 K1 C5 3_467 . 96.56(11) ?
O4 K1 C5 3_467 . 89.41(10) ?
O2 K1 C5 . . 23.45(9) ?
O4 K1 C5 3_367 . 154.16(10) ?
O2 K1 C7 1_455 3_467 137.98(11) ?
O3 K1 C7 . 3_467 124.63(12) ?
O2 K1 C7 3_467 3_467 60.23(10) ?
O4 K1 C7 3_467 3_467 45.13(10) ?
O2 K1 C7 . 3_467 83.12(10) ?
O4 K1 C7 3_367 3_467 98.25(10) ?
C5 K1 C7 . 3_467 105.17(11) ?
O2 K1 C8 1_455 3_367 89.53(10) ?
O3 K1 C8 . 3_367 154.09(11) ?
O2 K1 C8 3_467 3_367 85.89(9) ?
O4 K1 C8 3_467 3_367 90.62(10) ?
O2 K1 C8 . 3_367 158.79(11) ?
O4 K1 C8 3_367 3_367 23.49(9) ?
C5 K1 C8 . 3_367 177.48(12) ?
C7 K1 C8 3_467 3_367 76.57(11) ?
O2 K1 C5 1_455 1_455 18.57(9) ?
O3 K1 C5 . 1_455 68.43(10) ?
O2 K1 C5 3_467 1_455 96.76(10) ?
O4 K1 C5 3_467 1_455 158.42(10) ?
O2 K1 C5 . 1_455 98.32(9) ?
O4 K1 C5 3_367 1_455 81.62(9) ?
C5 K1 C5 . 1_455 81.24(8) ?
C7 K1 C5 3_467 1_455 156.37(11) ?
C8 K1 C5 3_367 1_455 97.88(10) ?
O2 K1 C8 1_455 3_467 159.90(10) ?
O3 K1 C8 . 3_467 115.98(12) ?
O2 K1 C8 3_467 3_467 85.05(9) ?
O4 K1 C8 3_467 3_467 22.62(9) ?
O2 K1 C8 . 3_467 87.75(10) ?
O4 K1 C8 3_367 3_467 92.28(10) ?
C5 K1 C8 . 3_467 104.40(10) ?
C7 K1 C8 3_467 3_467 24.83(10) ?
C8 K1 C8 3_367 3_467 76.39(8) ?
C5 K1 C8 1_455 3_467 173.89(10) ?
O2 K1 K1 1_455 3_567 90.24(7) ?
O3 K1 K1 . 3_567 81.25(7) ?
O2 K1 K1 3_467 3_567 39.02(7) ?
O4 K1 K1 3_467 3_567 92.38(7) ?
O2 K1 K1 . 3_567 39.68(6) ?
O4 K1 K1 3_367 3_567 143.56(7) ?
C5 K1 K1 . 3_567 58.85(8) ?
C7 K1 K1 3_467 3_567 66.94(8) ?
C8 K1 K1 3_367 3_567 123.66(8) ?
C5 K1 K1 1_455 3_567 99.19(7) ?
C8 K1 K1 3_467 3_567 85.90(8) ?

loop_
_geom_bond_atom_site_label_1
_geom_bond_atom_site_label_2
_geom_bond_site_symmetry_2
_geom_bond_distance
_geom_bond_publ_flag
C1 O1 . 1.199(6) ?
C1 N1 . 1.408(5) ?
C1 C2 . 1.525(6) ?
C2 C3 . 1.542(5) ?
C2 H2A . 0.9900 ?
C2 H2B . 0.9900 ?
C3 O5 . 1.425(5) ?
C3 N1 . 1.480(5) ?
C3 H3 . 1.0000 ?
C4 N1 . 1.459(5) ?
C4 C6 . 1.522(6) ?
C4 C5 . 1.542(5) ?
C4 H4 . 1.0000 ?
C5 O2 . 1.252(5) ?
C5 O3 . 1.256(5) ?
C6 C7 . 1.325(6) ?
C6 O5 . 1.398(4) ?
C7 C8 . 1.485(6) ?
C7 H7 . 0.9500 ?
C8 O4 . 1.432(5) ?
C8 H8A . 0.9900 ?
C8 H8B . 0.9900 ?
O4 H4A . 0.8400 ?
O2 K1 1_655 2.773(3) y
O2 K1 3_567 2.799(3) y
O2 K1 . 2.827(3) y
O3 K1 . 2.786(3) y
O4 K1 3_567 2.818(4) y
O4 K1 3_667 2.865(4) y
O4 H4A . 0.8400 ?
K1 O2 1_455 2.773(3) ?
K1 O2 3_467 2.799(3) ?
K1 O4 3_467 2.818(4) ?
K1 O4 3_367 2.865(4) ?
K1 C7 3_467 3.198(4) ?

loop_
_geom_hbond_atom_site_label_D
_geom_hbond_atom_site_label_H
_geom_hbond_atom_site_label_A
_geom_hbond_site_symmetry_A
_geom_hbond_distance_DH
_geom_hbond_distance_HA
_geom_hbond_distance_DA
_geom_hbond_angle_DHA
_geom_hbond_publ_flag
O4 H4A O3 1_665 0.840 1.898 2.673(5) 152.75 y

loop_
_geom_torsion_atom_site_label_1
_geom_torsion_atom_site_label_2
_geom_torsion_atom_site_label_3
_geom_torsion_atom_site_label_4
_geom_torsion_site_symmetry_1
_geom_torsion_site_symmetry_2
_geom_torsion_site_symmetry_3
_geom_torsion_site_symmetry_4
_geom_torsion
_geom_torsion_publ_flag
O1 C1 C2 C3 . . . . 168.2(6) ?
N1 C1 C2 C3 . . . . -9.2(3) ?
C1 C2 C3 O5 . . . . -98.0(4) ?
C1 C2 C3 N1 . . . . 8.8(3) ?
N1 C4 C5 O2 . . . . 151.2(4) ?
C6 C4 C5 O2 . . . . 31.4(5) ?
N1 C4 C5 O3 . . . . -30.8(6) ?
C6 C4 C5 O3 . . . . -150.6(4) ?
N1 C4 C5 K1 . . . . 52(2) ?
C6 C4 C5 K1 . . . . -67.5(19) ?
N1 C4 C5 K1 . . . 1_655 -161.8(3) ?
C6 C4 C5 K1 . . . 1_655 78.4(4) ?
N1 C4 C6 C7 . . . . 174.2(4) ?
C5 C4 C6 C7 . . . . -58.6(6) ?
N1 C4 C6 O5 . . . . -2.6(4) ?
C5 C4 C6 O5 . . . . 124.7(4) ?
O5 C6 C7 C8 . . . . -3.7(7) ?
C4 C6 C7 C8 . . . . 179.9(4) ?
O5 C6 C7 K1 . . . 3_567 -106.5(4) ?
C4 C6 C7 K1 . . . 3_567 77.1(5) ?
C6 C7 C8 O4 . . . . -137.0(5) ?
K1 C7 C8 O4 3_567 . . . -26.9(3) ?
C6 C7 C8 K1 . . . 3_667 173.3(5) ?
K1 C7 C8 K1 3_567 . . 3_667 -76.57(10) ?
C6 C7 C8 K1 . . . 3_567 -110.1(5) ?
O3 C5 O2 K1 . . . 1_655 -92.7(4) ?
C4 C5 O2 K1 . . . 1_655 85.1(4) ?
K1 C5 O2 K1 . . . 1_655 -104.54(19) ?
O3 C5 O2 K1 . . . 3_567 119.4(4) ?
C4 C5 O2 K1 . . . 3_567 -62.7(5) ?
K1 C5 O2 K1 . . . 3_567 107.6(3) ?
K1 C5 O2 K1 1_655 . . 3_567 -147.8(5) ?
O3 C5 O2 K1 . . . . 11.8(5) ?
C4 C5 O2 K1 . . . . -170.3(3) ?
K1 C5 O2 K1 1_655 . . . 104.54(19) ?
O2 C5 O3 K1 . . . . -12.0(5) ?
C4 C5 O3 K1 . . . . 170.1(3) ?
K1 C5 O3 K1 1_655 . . . -63.5(2) ?
C7 C8 O4 K1 . . . 3_567 32.7(4) ?
K1 C8 O4 K1 3_667 . . 3_567 105.23(18) ?
C7 C8 O4 K1 . . . 3_667 -72.5(3) ?
K1 C8 O4 K1 3_567 . . 3_667 -105.23(18) ?
C7 C6 O5 C3 . . . . 173.7(4) ?
C4 C6 O5 C3 . . . . -9.2(4) ?
N1 C3 O5 C6 . . . . 16.9(4) ?
C2 C3 O5 C6 . . . . 113.9(4) ?
O1 C1 N1 C4 . . . . -53.6(7) ?
C2 C1 N1 C4 . . . . 124.1(4) ?
O1 C1 N1 C3 . . . . -168.1(6) ?
C2 C1 N1 C3 . . . . 9.6(3) ?
C6 C4 N1 C1 . . . . -91.7(5) ?
C5 C4 N1 C1 . . . . 141.3(4) ?
C6 C4 N1 C3 . . . . 13.0(4) ?
C5 C4 N1 C3 . . . . -114.0(4) ?
O5 C3 N1 C1 . . . . 106.3(3) ?
C2 C3 N1 C1 . . . . -9.5(3) ?
O5 C3 N1 C4 . . . . -18.9(4) ?
C2 C3 N1 C4 . . . . -134.7(3) ?
C5 O3 K1 O2 . . . 1_455 -107.7(3) ?
C5 O3 K1 O2 . . . 3_467 -33.2(3) ?
C5 O3 K1 O4 . . . 3_467 75.2(3) ?
C5 O3 K1 O2 . . . . 6.0(2) ?
C5 O3 K1 O4 . . . 3_367 -176.7(2) ?
C5 O3 K1 C7 . . . 3_467 37.6(3) ?
C5 O3 K1 C8 . . . 3_367 178.5(2) ?
C5 O3 K1 C5 . . . 1_455 -120.0(3) ?
C5 O3 K1 C8 . . . 3_467 64.7(3) ?
C5 O3 K1 K1 . . . 3_567 -16.4(2) ?
C5 O2 K1 O2 . . . 1_455 62.1(3) ?
K1 O2 K1 O2 1_655 . . 1_455 180.0 ?
K1 O2 K1 O2 3_567 . . 1_455 -75.85(11) ?
C5 O2 K1 O3 . . . . -6.0(2) ?
K1 O2 K1 O3 1_655 . . . 111.90(16) ?
K1 O2 K1 O3 3_567 . . . -143.96(16) ?
C5 O2 K1 O2 . . . 3_467 138.9(2) ?
K1 O2 K1 O2 1_655 . . 3_467 -103.25(11) ?
K1 O2 K1 O2 3_567 . . 3_467 0.89(9) ?
C5 O2 K1 O4 . . . 3_467 -114.7(3) ?
K1 O2 K1 O4 1_655 . . 3_467 3.21(10) ?
K1 O2 K1 O4 3_567 . . 3_467 107.35(10) ?
C5 O2 K1 O4 . . . 3_367 -45.1(17) ?
K1 O2 K1 O4 1_655 . . 3_367 72.8(16) ?
K1 O2 K1 O4 3_567 . . 3_367 18E1(5) ?
K1 O2 K1 C5 1_655 . . . 117.9(3) ?
K1 O2 K1 C5 3_567 . . . -138.0(3) ?
C5 O2 K1 C7 . . . 3_467 -160.2(3) ?
K1 O2 K1 C7 1_655 . . 3_467 -42.33(11) ?
K1 O2 K1 C7 3_567 . . 3_467 61.82(11) ?
C5 O2 K1 C8 . . . 3_367 -176.9(3) ?
K1 O2 K1 C8 1_655 . . 3_367 -59.1(3) ?
K1 O2 K1 C8 3_567 . . 3_367 45.1(3) ?
C5 O2 K1 C5 . . . 1_455 43.6(2) ?
K1 O2 K1 C5 1_655 . . 1_455 161.47(10) ?
K1 O2 K1 C5 3_567 . . 1_455 -94.39(11) ?
C5 O2 K1 C8 . . . 3_467 -135.7(3) ?
K1 O2 K1 C8 1_655 . . 3_467 -17.85(11) ?
K1 O2 K1 C8 3_567 . . 3_467 86.29(10) ?
C5 O2 K1 K1 . . . 3_567 138.0(3) ?
K1 O2 K1 K1 1_655 . . 3_567 -104.15(11) ?
O2 C5 K1 O2 . . . 1_455 -120.1(3) ?
O3 C5 K1 O2 . . . 1_455 70.9(3) ?
C4 C5 K1 O2 . . . 1_455 -16.8(18) ?
K1 C5 K1 O2 1_655 . . 1_455 -163.73(9) ?
O2 C5 K1 O3 . . . . 169.1(4) ?
C4 C5 K1 O3 . . . . -87.6(18) ?
K1 C5 K1 O3 1_655 . . . 125.4(3) ?
O2 C5 K1 O2 . . . 3_467 -40.5(2) ?
O3 C5 K1 O2 . . . 3_467 150.5(3) ?
C4 C5 K1 O2 . . . 3_467 62.8(18) ?
K1 C5 K1 O2 1_655 . . 3_467 -84.14(9) ?
O2 C5 K1 O4 . . . 3_467 63.2(2) ?
O3 C5 K1 O4 . . . 3_467 -105.9(3) ?
C4 C5 K1 O4 . . . 3_467 166.5(18) ?
K1 C5 K1 O4 1_655 . . 3_467 19.52(9) ?
O3 C5 K1 O2 . . . . -169.1(4) ?
C4 C5 K1 O2 . . . . 103.3(19) ?
K1 C5 K1 O2 1_655 . . . -43.7(2) ?
O2 C5 K1 O4 . . . 3_367 174.7(2) ?
O3 C5 K1 O4 . . . 3_367 5.7(4) ?
C4 C5 K1 O4 . . . 3_367 -82.0(19) ?
K1 C5 K1 O4 1_655 . . 3_367 131.1(2) ?
O2 C5 K1 C7 . . . 3_467 20.4(3) ?
O3 C5 K1 C7 . . . 3_467 -148.7(3) ?
C4 C5 K1 C7 . . . 3_467 123.7(18) ?
K1 C5 K1 C7 1_655 . . 3_467 -23.27(12) ?
O2 C5 K1 C8 . . . 3_367 154(2) ?
O3 C5 K1 C8 . . . 3_367 -15(2) ?
C4 C5 K1 C8 . . . 3_367 -103(3) ?
K1 C5 K1 C8 1_655 . . 3_367 110(2) ?
O2 C5 K1 C5 . . . 1_455 -136.3(2) ?
O3 C5 K1 C5 . . . 1_455 54.6(3) ?
C4 C5 K1 C5 . . . 1_455 -33.0(19) ?
K1 C5 K1 C5 1_655 . . 1_455 180.0 ?
O2 C5 K1 C8 . . . 3_467 46.1(3) ?
O3 C5 K1 C8 . . . 3_467 -123.0(3) ?
C4 C5 K1 C8 . . . 3_467 149.4(18) ?
K1 C5 K1 C8 1_655 . . 3_467 2.41(12) ?
O2 C5 K1 K1 . . . 3_567 -30.0(2) ?
O3 C5 K1 K1 . . . 3_567 161.0(3) ?
C4 C5 K1 K1 . . . 3_567 73.4(18) ?
K1 C5 K1 K1 1_655 . . 3_567 -73.62(7) ?
